data_7707423
loop_
_publ_author_name
'Shimada, Shigeru'
'Yin, Shuang-Feng'
'Bao, Ming'

_publ_section_title
;
 A new C-anionic tripodal ligand
 2-{bis(benzothiazolyl)(methoxy)methyl}phenyl and its bismuth complexes.
;
_journal_issue 23
_journal_name_full 'Dalton transactions (Cambridge, England : 2003)'
_journal_page_first 7949
_journal_page_last 7954
_journal_paper_doi 10.1039/d1dt01071a
_journal_volume 50
_journal_year 2021
_chemical_formula_moiety 'C22 H15 Bi Cl2 N2 O S2, C3 H6 O'
_chemical_formula_sum 'C25 H21 Bi Cl2 N2 O2 S2'
_chemical_formula_weight 725.44
_space_group_crystal_system triclinic
_space_group_IT_number 2
_space_group_name_Hall '-P 1'
_space_group_name_H-M_alt 'P -1'
_atom_sites_solution_hydrogens geom
_atom_sites_solution_primary dual
_audit_creation_date 2020-04-07
_audit_creation_method
;
Olex2 1.3
(compiled 2020.02.04 svn.rd84adfe8 for OlexSys, GUI svn.r6032)
;
_audit_update_record
;
2021-03-27 deposited with the CCDC.	2021-05-18 downloaded from the CCDC.
;
_cell_angle_alpha 87.839(2)
_cell_angle_beta 85.579(2)
_cell_angle_gamma 69.106(2)
_cell_formula_units_Z 2
_cell_length_a 8.8807(2)
_cell_length_b 9.9946(2)
_cell_length_c 15.0274(3)
_cell_measurement_reflns_used 7290
_cell_measurement_temperature 153
_cell_measurement_theta_max 28.7310
_cell_measurement_theta_min 2.1720
_cell_volume 1242.33(5)
_computing_cell_refinement 'CrysAlisPro 1.171.40.67a (Rigaku OD, 2019)'
_computing_data_collection 'CrysAlisPro 1.171.40.67a (Rigaku OD, 2019)'
_computing_data_reduction 'CrysAlisPro 1.171.40.67a (Rigaku OD, 2019)'
_computing_molecular_graphics 'Olex2 1.3 (Dolomanov et al., 2009)'
_computing_publication_material 'Olex2 1.3 (Dolomanov et al., 2009)'
_computing_structure_refinement 'SHELXL 2018/3 (Sheldrick, 2015)'
_computing_structure_solution 'SHELXT 2018/2 (Sheldrick, 2018)'
_diffrn_ambient_temperature 153
_diffrn_detector 'Bruker APEX area detector'
_diffrn_detector_area_resol_mean 8.366
_diffrn_detector_type 'CCD area detector'
_diffrn_measured_fraction_theta_full 0.988
_diffrn_measured_fraction_theta_max 0.978
_diffrn_measurement_details
;
List of Runs (angles in degrees, time in seconds):

  # Type    Start    End  Width  t~exp~   \w     \q     \k     \f   Frames
#--------------------------------------------------------------------------
  1  \w      2.31 183.92   0.30    4.99    --   28.00  73.62 -25.69  606
  2  \w      2.31 132.67   0.30    4.99    --   28.00  73.62  64.31  435
  3  \w      2.31  71.24   0.30    4.99    --   28.00  73.62 154.31  230
  4  \w      2.31  17.29   0.30    4.99    --   28.00  73.62 -25.69   50
;
_diffrn_measurement_device 'three-circle diffractometer'
_diffrn_measurement_device_type 'Bruker SMART APEX area detector'
_diffrn_measurement_method 'phi and omega scans'
_diffrn_orient_matrix_type 'CrysAlisPro convention (1999,Acta A55,543-557)'
_diffrn_orient_matrix_UB_11 -0.0837679000
_diffrn_orient_matrix_UB_12 0.0385776000
_diffrn_orient_matrix_UB_13 -0.0028959000
_diffrn_orient_matrix_UB_21 -0.0134507000
_diffrn_orient_matrix_UB_22 -0.0653539000
_diffrn_orient_matrix_UB_23 -0.0035780000
_diffrn_orient_matrix_UB_31 -0.0120380000
_diffrn_orient_matrix_UB_32 -0.0034296000
_diffrn_orient_matrix_UB_33 0.0471198000
_diffrn_radiation_monochromator graphite
_diffrn_radiation_probe x-ray
_diffrn_radiation_type 'Mo K\a'
_diffrn_radiation_wavelength 0.71073
_diffrn_reflns_av_R_equivalents 0.0172
_diffrn_reflns_av_unetI/netI 0.0285
_diffrn_reflns_Laue_measured_fraction_full 0.988
_diffrn_reflns_Laue_measured_fraction_max 0.978
_diffrn_reflns_limit_h_max 11
_diffrn_reflns_limit_h_min -8
_diffrn_reflns_limit_k_max 12
_diffrn_reflns_limit_k_min -10
_diffrn_reflns_limit_l_max 19
_diffrn_reflns_limit_l_min -18
_diffrn_reflns_number 7600
_diffrn_reflns_point_group_measured_fraction_full 0.988
_diffrn_reflns_point_group_measured_fraction_max 0.978
_diffrn_reflns_theta_full 25.242
_diffrn_reflns_theta_max 26.732
_diffrn_reflns_theta_min 2.181
_diffrn_source 'Bruker TXS fine-focus rotating anode'
_diffrn_source_type 'Enhance (Mo) X-ray Source'
_exptl_absorpt_coefficient_mu 7.506
_exptl_absorpt_correction_T_max 1.00000
_exptl_absorpt_correction_T_min 0.77384
_exptl_absorpt_correction_type multi-scan
_exptl_absorpt_process_details
;
CrysAlisPro 1.171.40.67a (Rigaku Oxford Diffraction, 2019)
Empirical absorption correction using spherical harmonics,
 implemented in SCALE3 ABSPACK scaling algorithm.
;
_exptl_crystal_colour colourless
_exptl_crystal_colour_primary colourless
_exptl_crystal_density_diffrn 1.939
_exptl_crystal_description prism
_exptl_crystal_F_000 700
_exptl_crystal_recrystallization_method 'Crystallized from CHCl3. Washed with toluene/acetone and kept in this solvent.'
_exptl_crystal_size_max 0.11
_exptl_crystal_size_mid 0.08
_exptl_crystal_size_min 0.03
_refine_diff_density_max 2.325
_refine_diff_density_min -0.670
_refine_diff_density_rms 0.128
_refine_ls_extinction_method none
_refine_ls_goodness_of_fit_ref 1.029
_refine_ls_hydrogen_treatment constr
_refine_ls_matrix_type full
_refine_ls_number_parameters 310
_refine_ls_number_reflns 5172
_refine_ls_number_restraints 0
_refine_ls_restrained_S_all 1.029
_refine_ls_R_factor_all 0.0292
_refine_ls_R_factor_gt 0.0273
_refine_ls_shift/su_max 0.001
_refine_ls_shift/su_mean 0.000
_refine_ls_structure_factor_coef Fsqd
_refine_ls_weighting_details 'w=1/[\s^2^(Fo^2^)+(0.0249P)^2^+4.7741P] where P=(Fo^2^+2Fc^2^)/3'
_refine_ls_weighting_scheme calc
_refine_ls_wR_factor_gt 0.0604
_refine_ls_wR_factor_ref 0.0613
_reflns_Friedel_coverage 0.000
_reflns_number_gt 4942
_reflns_number_total 5172
_reflns_threshold_expression 'I > 2\s(I)'
_cod_data_source_file d1dt01071a2.cif
_cod_data_source_block LBiCl2-acetone
_cod_depositor_comments 'Adding full bibliography for 7707417--7707423.cif.'
_cod_database_code 7707423
_shelx_shelxl_version_number 2018/3
_chemical_oxdiff_formula 'C25 H21 Bi1 Cl2 N2 O2 S2'
_shelx_space_group_comment
;
The symmetry employed for this shelxl refinement is uniquely defined
by the following loop, which should always be used as a source of
symmetry information in preference to the above space-group names.
They are only intended as comments.
;
_shelx_estimated_absorpt_t_max 0.806
_shelx_estimated_absorpt_t_min 0.492
_reflns_odcompleteness_completeness 97.81
_reflns_odcompleteness_iscentric 1
_reflns_odcompleteness_theta 26.67
_olex2_refinement_description
;
1. Fixed Uiso
 At 1.2 times of:
  All C(H) groups
 At 1.5 times of:
  All C(H,H,H) groups
2.a Aromatic/amide H refined with riding coordinates:
 C2(H2), C3(H3), C4(H4), C5(H5), C10(H10), C11(H11), C12(H12), C13(H13),
 C17(H17), C18(H18), C19(H19), C20(H20)
2.b Idealised Me refined as rotating group:
 C22(H22A,H22B,H22C), C24(H24A,H24B,H24C), C25(H25A,H25B,H25C)
;
_olex2_submission_special_instructions 'No special instructions were received'
_oxdiff_exptl_absorpt_empirical_details
;
Empirical correction (ABSPACK) includes:
- Absorption correction using spherical harmonics
- Frame scaling
;
_oxdiff_exptl_absorpt_empirical_full_max 1.301
_oxdiff_exptl_absorpt_empirical_full_min 0.811

loop_
_space_group_symop_operation_xyz
'x, y, z'
'-x, -y, -z'

loop_
_atom_site_label
_atom_site_type_symbol
_atom_site_fract_x
_atom_site_fract_y
_atom_site_fract_z
_atom_site_U_iso_or_equiv
_atom_site_adp_type
_atom_site_occupancy
_atom_site_site_symmetry_order
_atom_site_calc_flag
_atom_site_refinement_flags_posn
_atom_site_refinement_flags_adp
_atom_site_refinement_flags_occupancy
_atom_site_disorder_assembly
_atom_site_disorder_group
Bi1 Bi 0.34738(2) 0.29898(2) 0.24335(2) 0.01623(5) Uani 1 1 d . . . . .
Cl1 Cl 0.46574(15) 0.03821(11) 0.30054(8) 0.0285(2) Uani 1 1 d . . . . .
Cl2 Cl 0.16234(14) 0.25019(13) 0.13589(8) 0.0296(3) Uani 1 1 d . . . . .
S1 S 0.76496(14) 0.49949(12) 0.33071(7) 0.0214(2) Uani 1 1 d . . . . .
S2 S 0.41217(14) 0.76057(11) 0.18933(7) 0.0217(2) Uani 1 1 d . . . . .
O1 O 0.7253(4) 0.5443(3) 0.1478(2) 0.0236(7) Uani 1 1 d . . . . .
O2 O 0.1438(5) 0.3136(4) 0.4285(3) 0.0377(9) Uani 1 1 d . . . . .
N1 N 0.5759(4) 0.3580(4) 0.3179(2) 0.0179(7) Uani 1 1 d . . . . .
N2 N 0.3156(4) 0.5483(4) 0.1762(2) 0.0177(7) Uani 1 1 d . . . . .
C1 C 0.5481(5) 0.2532(4) 0.1364(3) 0.0175(8) Uani 1 1 d . . . . .
C2 C 0.5826(6) 0.1297(5) 0.0864(3) 0.0234(9) Uani 1 1 d . . . . .
H2 H 0.513138 0.075963 0.093561 0.028 Uiso 1 1 calc R U . . .
C3 C 0.7173(6) 0.0845(5) 0.0265(3) 0.0281(10) Uani 1 1 d . . . . .
H3 H 0.738882 0.001414 -0.008230 0.034 Uiso 1 1 calc R U . . .
C4 C 0.8198(6) 0.1614(5) 0.0176(3) 0.0264(10) Uani 1 1 d . . . . .
H4 H 0.914825 0.128850 -0.021275 0.032 Uiso 1 1 calc R U . . .
C5 C 0.7841(5) 0.2854(5) 0.0653(3) 0.0220(9) Uani 1 1 d . . . . .
H5 H 0.855018 0.337799 0.058511 0.026 Uiso 1 1 calc R U . . .
C6 C 0.6466(5) 0.3353(5) 0.1230(3) 0.0192(9) Uani 1 1 d . . . . .
C7 C 0.6169(5) 0.4731(5) 0.1747(3) 0.0182(8) Uani 1 1 d . . . . .
C8 C 0.6449(5) 0.4359(4) 0.2724(3) 0.0160(8) Uani 1 1 d . . . . .
C9 C 0.7168(5) 0.4154(4) 0.4261(3) 0.0181(8) Uani 1 1 d . . . . .
C10 C 0.7678(6) 0.4132(5) 0.5118(3) 0.0221(9) Uani 1 1 d . . . . .
H10 H 0.835031 0.464016 0.525686 0.027 Uiso 1 1 calc R U . . .
C11 C 0.7155(6) 0.3335(5) 0.5751(3) 0.0247(10) Uani 1 1 d . . . . .
H11 H 0.748532 0.329103 0.634154 0.030 Uiso 1 1 calc R U . . .
C12 C 0.6164(6) 0.2593(5) 0.5562(3) 0.0249(10) Uani 1 1 d . . . . .
H12 H 0.584058 0.205011 0.601963 0.030 Uiso 1 1 calc R U . . .
C13 C 0.5644(6) 0.2634(5) 0.4716(3) 0.0231(9) Uani 1 1 d . . . . .
H13 H 0.496088 0.213121 0.458508 0.028 Uiso 1 1 calc R U . . .
C14 C 0.6148(5) 0.3435(4) 0.4058(3) 0.0175(8) Uani 1 1 d . . . . .
C15 C 0.4445(5) 0.5808(5) 0.1748(3) 0.0186(8) Uani 1 1 d . . . . .
C16 C 0.2059(6) 0.7962(5) 0.1971(3) 0.0208(9) Uani 1 1 d . . . . .
C17 C 0.0805(6) 0.9261(5) 0.2096(3) 0.0242(10) Uani 1 1 d . . . . .
H17 H 0.101041 1.012423 0.214689 0.029 Uiso 1 1 calc R U . . .
C18 C -0.0749(6) 0.9261(5) 0.2144(3) 0.0307(11) Uani 1 1 d . . . . .
H18 H -0.162965 1.013756 0.223779 0.037 Uiso 1 1 calc R U . . .
C19 C -0.1053(6) 0.7999(5) 0.2057(3) 0.0288(10) Uani 1 1 d . . . . .
H19 H -0.213769 0.802974 0.209259 0.035 Uiso 1 1 calc R U . . .
C20 C 0.0195(6) 0.6704(5) 0.1922(3) 0.0236(9) Uani 1 1 d . . . . .
H20 H -0.001872 0.584768 0.185770 0.028 Uiso 1 1 calc R U . . .
C21 C 0.1769(5) 0.6686(4) 0.1881(3) 0.0182(8) Uani 1 1 d . . . . .
C22 C 0.7161(6) 0.6052(6) 0.0587(3) 0.0294(11) Uani 1 1 d . . . . .
H22A H 0.822198 0.566367 0.026165 0.044 Uiso 1 1 calc R U . . .
H22B H 0.683291 0.709561 0.062311 0.044 Uiso 1 1 calc R U . . .
H22C H 0.636617 0.581057 0.027376 0.044 Uiso 1 1 calc R U . . .
C23 C 0.1330(6) 0.2033(5) 0.4586(3) 0.0299(11) Uani 1 1 d . . . . .
C24 C 0.0604(7) 0.1181(5) 0.4081(4) 0.0331(11) Uani 1 1 d . . . . .
H24A H -0.036145 0.113119 0.442085 0.050 Uiso 1 1 calc R U . . .
H24B H 0.139231 0.021110 0.398842 0.050 Uiso 1 1 calc R U . . .
H24C H 0.030589 0.164306 0.350081 0.050 Uiso 1 1 calc R U . . .
C25 C 0.1888(8) 0.1486(7) 0.5479(4) 0.0481(15) Uani 1 1 d . . . . .
H25A H 0.280438 0.058000 0.541295 0.072 Uiso 1 1 calc R U . . .
H25B H 0.100504 0.132826 0.584653 0.072 Uiso 1 1 calc R U . . .
H25C H 0.222456 0.218776 0.576622 0.072 Uiso 1 1 calc R U . . .

loop_
_atom_site_aniso_label
_atom_site_aniso_U_11
_atom_site_aniso_U_22
_atom_site_aniso_U_33
_atom_site_aniso_U_23
_atom_site_aniso_U_13
_atom_site_aniso_U_12
Bi1 0.01701(8) 0.01507(8) 0.01757(8) 0.00175(5) -0.00081(6) -0.00714(6)
Cl1 0.0360(6) 0.0157(5) 0.0306(6) 0.0052(4) -0.0009(5) -0.0060(5)
Cl2 0.0278(6) 0.0380(6) 0.0306(6) 0.0043(5) -0.0104(5) -0.0197(5)
S1 0.0256(6) 0.0276(6) 0.0168(5) 0.0042(4) -0.0055(4) -0.0162(5)
S2 0.0296(6) 0.0189(5) 0.0210(5) 0.0020(4) -0.0044(4) -0.0135(5)
O1 0.0252(17) 0.0356(18) 0.0163(15) 0.0091(13) -0.0042(13) -0.0189(15)
O2 0.041(2) 0.033(2) 0.044(2) -0.0049(16) 0.0096(17) -0.0205(17)
N1 0.0199(18) 0.0213(18) 0.0141(17) 0.0027(14) -0.0042(14) -0.0089(15)
N2 0.0214(18) 0.0170(17) 0.0174(17) 0.0040(13) -0.0027(14) -0.0103(15)
C1 0.016(2) 0.018(2) 0.016(2) 0.0004(16) -0.0029(16) -0.0028(16)
C2 0.026(2) 0.020(2) 0.021(2) 0.0024(17) -0.0057(18) -0.0046(18)
C3 0.033(3) 0.028(2) 0.016(2) -0.0035(18) -0.0041(19) 0.000(2)
C4 0.019(2) 0.036(3) 0.016(2) -0.0007(19) 0.0016(17) 0.000(2)
C5 0.018(2) 0.032(2) 0.015(2) 0.0065(17) -0.0022(17) -0.0074(19)
C6 0.019(2) 0.021(2) 0.016(2) 0.0008(16) -0.0065(16) -0.0041(17)
C7 0.018(2) 0.024(2) 0.016(2) 0.0041(16) -0.0034(16) -0.0112(18)
C8 0.0142(19) 0.019(2) 0.0137(19) 0.0017(15) -0.0021(15) -0.0046(16)
C9 0.018(2) 0.017(2) 0.017(2) 0.0006(16) -0.0011(16) -0.0027(17)
C10 0.026(2) 0.026(2) 0.014(2) -0.0002(17) -0.0027(17) -0.0085(19)
C11 0.031(3) 0.025(2) 0.011(2) -0.0001(17) -0.0021(18) -0.002(2)
C12 0.028(2) 0.022(2) 0.020(2) 0.0027(17) -0.0011(18) -0.0027(19)
C13 0.030(2) 0.024(2) 0.018(2) 0.0022(17) 0.0020(18) -0.013(2)
C14 0.018(2) 0.019(2) 0.0128(19) 0.0012(15) 0.0003(16) -0.0034(17)
C15 0.020(2) 0.022(2) 0.0124(19) 0.0003(16) -0.0036(16) -0.0059(17)
C16 0.032(2) 0.019(2) 0.013(2) 0.0016(16) -0.0033(17) -0.0108(19)
C17 0.036(3) 0.018(2) 0.016(2) 0.0034(16) -0.0019(18) -0.0071(19)
C18 0.036(3) 0.023(2) 0.023(2) -0.0031(19) -0.005(2) 0.003(2)
C19 0.024(2) 0.035(3) 0.023(2) -0.001(2) 0.0001(19) -0.005(2)
C20 0.026(2) 0.020(2) 0.025(2) 0.0006(17) -0.0020(19) -0.0077(18)
C21 0.025(2) 0.018(2) 0.0111(19) 0.0041(15) -0.0023(16) -0.0074(17)
C22 0.035(3) 0.040(3) 0.019(2) 0.011(2) -0.003(2) -0.021(2)
C23 0.027(3) 0.032(3) 0.030(3) -0.006(2) 0.006(2) -0.011(2)
C24 0.038(3) 0.025(2) 0.036(3) -0.005(2) 0.002(2) -0.010(2)
C25 0.061(4) 0.050(4) 0.040(3) 0.005(3) -0.016(3) -0.025(3)

loop_
_atom_type_symbol
_atom_type_description
_atom_type_scat_dispersion_real
_atom_type_scat_dispersion_imag
_atom_type_scat_source
C C 0.0033 0.0016 'International Tables Vol C Tables 4.2.6.8 and 6.1.1.4'
H H 0.0000 0.0000 'International Tables Vol C Tables 4.2.6.8 and 6.1.1.4'
N N 0.0061 0.0033 'International Tables Vol C Tables 4.2.6.8 and 6.1.1.4'
O O 0.0106 0.0060 'International Tables Vol C Tables 4.2.6.8 and 6.1.1.4'
S S 0.1246 0.1234 'International Tables Vol C Tables 4.2.6.8 and 6.1.1.4'
Cl Cl 0.1484 0.1585 'International Tables Vol C Tables 4.2.6.8 and 6.1.1.4'
Bi Bi -4.1077 10.2566 'International Tables Vol C Tables 4.2.6.8 and 6.1.1.4'

loop_
_geom_angle_atom_site_label_1
_geom_angle_atom_site_label_2
_geom_angle_atom_site_label_3
_geom_angle
_geom_angle_site_symmetry_1
_geom_angle_site_symmetry_3
_geom_angle_publ_flag
Cl1 Bi1 N1 89.78(8) . . ?
Cl1 Bi1 N2 163.51(8) . . ?
Cl2 Bi1 Cl1 95.17(4) . . ?
Cl2 Bi1 N1 166.16(8) . . ?
Cl2 Bi1 N2 94.37(8) . . ?
N2 Bi1 N1 78.03(11) . . ?
C1 Bi1 Cl1 90.13(11) . . ?
C1 Bi1 Cl2 91.12(11) . . ?
C1 Bi1 N1 75.92(13) . . ?
C1 Bi1 N2 76.25(13) . . ?
C8 S1 C9 88.9(2) . . ?
C16 S2 C15 89.2(2) . . ?
C7 O1 C22 117.4(3) . . ?
C8 N1 Bi1 117.7(3) . . ?
C8 N1 C14 111.4(3) . . ?
C14 N1 Bi1 129.6(3) . . ?
C15 N2 Bi1 114.6(3) . . ?
C15 N2 C21 111.5(4) . . ?
C21 N2 Bi1 124.2(3) . . ?
C2 C1 Bi1 117.3(3) . . ?
C2 C1 C6 119.5(4) . . ?
C6 C1 Bi1 123.0(3) . . ?
C1 C2 H2 119.6 . . ?
C3 C2 C1 120.7(4) . . ?
C3 C2 H2 119.6 . . ?
C2 C3 H3 120.3 . . ?
C4 C3 C2 119.5(4) . . ?
C4 C3 H3 120.3 . . ?
C3 C4 H4 120.0 . . ?
C5 C4 C3 120.0(4) . . ?
C5 C4 H4 120.0 . . ?
C4 C5 H5 119.3 . . ?
C4 C5 C6 121.4(4) . . ?
C6 C5 H5 119.3 . . ?
C1 C6 C7 122.9(4) . . ?
C5 C6 C1 118.8(4) . . ?
C5 C6 C7 118.1(4) . . ?
O1 C7 C6 114.0(4) . . ?
O1 C7 C8 104.5(3) . . ?
O1 C7 C15 108.8(3) . . ?
C8 C7 C6 109.3(3) . . ?
C8 C7 C15 104.9(3) . . ?
C15 C7 C6 114.6(3) . . ?
N1 C8 S1 115.9(3) . . ?
N1 C8 C7 122.0(4) . . ?
C7 C8 S1 122.1(3) . . ?
C10 C9 S1 128.4(3) . . ?
C10 C9 C14 121.9(4) . . ?
C14 C9 S1 109.7(3) . . ?
C9 C10 H10 121.8 . . ?
C11 C10 C9 116.5(4) . . ?
C11 C10 H10 121.8 . . ?
C10 C11 H11 118.7 . . ?
C10 C11 C12 122.6(4) . . ?
C12 C11 H11 118.7 . . ?
C11 C12 H12 119.6 . . ?
C13 C12 C11 120.7(4) . . ?
C13 C12 H12 119.6 . . ?
C12 C13 H13 120.9 . . ?
C12 C13 C14 118.2(4) . . ?
C14 C13 H13 120.9 . . ?
N1 C14 C9 114.1(4) . . ?
N1 C14 C13 125.8(4) . . ?
C13 C14 C9 120.1(4) . . ?
N2 C15 S2 115.6(3) . . ?
N2 C15 C7 125.2(4) . . ?
C7 C15 S2 118.6(3) . . ?
C17 C16 S2 128.9(4) . . ?
C17 C16 C21 121.6(4) . . ?
C21 C16 S2 109.5(3) . . ?
C16 C17 H17 121.1 . . ?
C18 C17 C16 117.8(4) . . ?
C18 C17 H17 121.1 . . ?
C17 C18 H18 119.4 . . ?
C17 C18 C19 121.2(4) . . ?
C19 C18 H18 119.4 . . ?
C18 C19 H19 119.4 . . ?
C20 C19 C18 121.1(5) . . ?
C20 C19 H19 119.4 . . ?
C19 C20 H20 120.8 . . ?
C19 C20 C21 118.3(4) . . ?
C21 C20 H20 120.8 . . ?
N2 C21 C16 114.2(4) . . ?
N2 C21 C20 125.8(4) . . ?
C20 C21 C16 120.0(4) . . ?
O1 C22 H22A 109.5 . . ?
O1 C22 H22B 109.5 . . ?
O1 C22 H22C 109.5 . . ?
H22A C22 H22B 109.5 . . ?
H22A C22 H22C 109.5 . . ?
H22B C22 H22C 109.5 . . ?
O2 C23 C24 121.3(5) . . ?
O2 C23 C25 121.2(5) . . ?
C25 C23 C24 117.5(5) . . ?
C23 C24 H24A 109.5 . . ?
C23 C24 H24B 109.5 . . ?
C23 C24 H24C 109.5 . . ?
H24A C24 H24B 109.5 . . ?
H24A C24 H24C 109.5 . . ?
H24B C24 H24C 109.5 . . ?
C23 C25 H25A 109.5 . . ?
C23 C25 H25B 109.5 . . ?
C23 C25 H25C 109.5 . . ?
H25A C25 H25B 109.5 . . ?
H25A C25 H25C 109.5 . . ?
H25B C25 H25C 109.5 . . ?

loop_
_geom_bond_atom_site_label_1
_geom_bond_atom_site_label_2
_geom_bond_distance
_geom_bond_site_symmetry_2
_geom_bond_publ_flag
Bi1 Cl1 2.5792(11) . ?
Bi1 Cl2 2.5662(11) . ?
Bi1 N1 2.641(3) . ?
Bi1 N2 2.581(3) . ?
Bi1 C1 2.237(4) . ?
S1 C8 1.726(4) . ?
S1 C9 1.736(4) . ?
S2 C15 1.735(4) . ?
S2 C16 1.732(5) . ?
O1 C7 1.415(5) . ?
O1 C22 1.445(5) . ?
O2 C23 1.209(6) . ?
N1 C8 1.298(5) . ?
N1 C14 1.381(5) . ?
N2 C15 1.295(6) . ?
N2 C21 1.386(6) . ?
C1 C2 1.394(6) . ?
C1 C6 1.397(6) . ?
C2 H2 0.9500 . ?
C2 C3 1.388(7) . ?
C3 H3 0.9500 . ?
C3 C4 1.381(7) . ?
C4 H4 0.9500 . ?
C4 C5 1.379(7) . ?
C5 H5 0.9500 . ?
C5 C6 1.388(6) . ?
C6 C7 1.536(6) . ?
C7 C8 1.518(5) . ?
C7 C15 1.526(6) . ?
C9 C10 1.394(6) . ?
C9 C14 1.397(6) . ?
C10 H10 0.9500 . ?
C10 C11 1.377(6) . ?
C11 H11 0.9500 . ?
C11 C12 1.387(7) . ?
C12 H12 0.9500 . ?
C12 C13 1.380(6) . ?
C13 H13 0.9500 . ?
C13 C14 1.395(6) . ?
C16 C17 1.384(6) . ?
C16 C21 1.402(6) . ?
C17 H17 0.9500 . ?
C17 C18 1.376(7) . ?
C18 H18 0.9500 . ?
C18 C19 1.394(7) . ?
C19 H19 0.9500 . ?
C19 C20 1.381(6) . ?
C20 H20 0.9500 . ?
C20 C21 1.388(6) . ?
C22 H22A 0.9800 . ?
C22 H22B 0.9800 . ?
C22 H22C 0.9800 . ?
C23 C24 1.494(7) . ?
C23 C25 1.482(7) . ?
C24 H24A 0.9800 . ?
C24 H24B 0.9800 . ?
C24 H24C 0.9800 . ?
C25 H25A 0.9800 . ?
C25 H25B 0.9800 . ?
C25 H25C 0.9800 . ?

loop_
_geom_torsion_atom_site_label_1
_geom_torsion_atom_site_label_2
_geom_torsion_atom_site_label_3
_geom_torsion_atom_site_label_4
_geom_torsion
_geom_torsion_site_symmetry_1
_geom_torsion_site_symmetry_2
_geom_torsion_site_symmetry_3
_geom_torsion_site_symmetry_4
_geom_torsion_publ_flag
Bi1 N1 C8 S1 168.29(18) . . . . ?
Bi1 N1 C8 C7 -9.5(5) . . . . ?
Bi1 N1 C14 C9 -165.8(3) . . . . ?
Bi1 N1 C14 C13 15.7(6) . . . . ?
Bi1 N2 C15 S2 -146.6(2) . . . . ?
Bi1 N2 C15 C7 24.2(5) . . . . ?
Bi1 N2 C21 C16 143.0(3) . . . . ?
Bi1 N2 C21 C20 -36.5(5) . . . . ?
Bi1 C1 C2 C3 -172.1(3) . . . . ?
Bi1 C1 C6 C5 169.4(3) . . . . ?
Bi1 C1 C6 C7 -5.9(6) . . . . ?
S1 C9 C10 C11 -177.8(3) . . . . ?
S1 C9 C14 N1 -1.0(5) . . . . ?
S1 C9 C14 C13 177.7(3) . . . . ?
S2 C16 C17 C18 -179.3(3) . . . . ?
S2 C16 C21 N2 0.4(4) . . . . ?
S2 C16 C21 C20 179.9(3) . . . . ?
O1 C7 C8 S1 8.4(5) . . . . ?
O1 C7 C8 N1 -173.9(4) . . . . ?
O1 C7 C15 S2 -25.7(4) . . . . ?
O1 C7 C15 N2 163.7(4) . . . . ?
C1 C2 C3 C4 1.3(7) . . . . ?
C1 C6 C7 O1 -176.8(4) . . . . ?
C1 C6 C7 C8 66.8(5) . . . . ?
C1 C6 C7 C15 -50.6(5) . . . . ?
C2 C1 C6 C5 -5.1(6) . . . . ?
C2 C1 C6 C7 179.7(4) . . . . ?
C2 C3 C4 C5 -2.8(7) . . . . ?
C3 C4 C5 C6 0.3(7) . . . . ?
C4 C5 C6 C1 3.6(6) . . . . ?
C4 C5 C6 C7 179.1(4) . . . . ?
C5 C6 C7 O1 8.0(5) . . . . ?
C5 C6 C7 C8 -108.5(4) . . . . ?
C5 C6 C7 C15 134.2(4) . . . . ?
C6 C1 C2 C3 2.7(6) . . . . ?
C6 C7 C8 S1 130.8(3) . . . . ?
C6 C7 C8 N1 -51.5(5) . . . . ?
C6 C7 C15 S2 -154.6(3) . . . . ?
C6 C7 C15 N2 34.8(6) . . . . ?
C8 S1 C9 C10 -179.7(4) . . . . ?
C8 S1 C9 C14 0.9(3) . . . . ?
C8 N1 C14 C9 0.5(5) . . . . ?
C8 N1 C14 C13 -178.1(4) . . . . ?
C8 C7 C15 S2 85.6(4) . . . . ?
C8 C7 C15 N2 -85.0(5) . . . . ?
C9 S1 C8 N1 -0.6(3) . . . . ?
C9 S1 C8 C7 177.2(4) . . . . ?
C9 C10 C11 C12 -0.4(7) . . . . ?
C10 C9 C14 N1 179.6(4) . . . . ?
C10 C9 C14 C13 -1.7(7) . . . . ?
C10 C11 C12 C13 -0.5(7) . . . . ?
C11 C12 C13 C14 0.3(7) . . . . ?
C12 C13 C14 N1 179.3(4) . . . . ?
C12 C13 C14 C9 0.8(6) . . . . ?
C14 N1 C8 S1 0.2(5) . . . . ?
C14 N1 C8 C7 -177.6(4) . . . . ?
C14 C9 C10 C11 1.5(6) . . . . ?
C15 S2 C16 C17 -179.6(4) . . . . ?
C15 S2 C16 C21 0.1(3) . . . . ?
C15 N2 C21 C16 -0.9(5) . . . . ?
C15 N2 C21 C20 179.7(4) . . . . ?
C15 C7 C8 S1 -106.0(4) . . . . ?
C15 C7 C8 N1 71.7(5) . . . . ?
C16 S2 C15 N2 -0.6(3) . . . . ?
C16 S2 C15 C7 -172.1(3) . . . . ?
C16 C17 C18 C19 -0.9(7) . . . . ?
C17 C16 C21 N2 -179.8(4) . . . . ?
C17 C16 C21 C20 -0.4(6) . . . . ?
C17 C18 C19 C20 0.1(7) . . . . ?
C18 C19 C20 C21 0.6(7) . . . . ?
C19 C20 C21 N2 179.0(4) . . . . ?
C19 C20 C21 C16 -0.4(6) . . . . ?
C21 N2 C15 S2 1.0(5) . . . . ?
C21 N2 C15 C7 171.8(4) . . . . ?
C21 C16 C17 C18 1.0(6) . . . . ?
C22 O1 C7 C6 66.4(5) . . . . ?
C22 O1 C7 C8 -174.4(4) . . . . ?
C22 O1 C7 C15 -62.8(5) . . . . ?
